data_2100915
loop_
_publ_author_name
'Prasad, G. S.'
'Vijayan, M.'

_publ_section_title
;
 X-ray studies on crystalline complexes involving amino acids and
 peptides. XXV. Structures of <small>DL</small>-proline hemisuccinic
 acid and glycyl-<small>L</small>-histidinium semisuccinate monohydrate
 and a comparative study of amino-acid and peptide complexes of
 succinic acid
;
_journal_issue 2
_journal_name_full 'Acta Crystallographica Section B'
_journal_page_first 348
_journal_page_last 356
_journal_paper_doi 10.1107/S0108768192008504
_journal_volume 49
_journal_year 1993
_chemical_formula_moiety 'C8 H13 N4 O3 1+,C4 H5 O4 1-,H2 O1'
_chemical_formula_sum 'C12 H20 N4 O8'
_chemical_formula_weight 348.4
_space_group_crystal_system monoclinic
_space_group_IT_number 4
_space_group_name_Hall 'P 2yb'
_space_group_name_H-M_alt 'P 1 21 1'
_cell_angle_alpha 90
_cell_angle_beta 90.58
_cell_angle_gamma 90
_cell_formula_units_Z 2
_cell_length_a 4.8640(10)
_cell_length_b 17.071(2)
_cell_length_c 9.3970(10)
_cell_volume 780.2(2)
_diffrn_radiation_type Cu
_diffrn_radiation_wavelength 1.54184
_exptl_absorpt_coefficient_mu 1.034
_exptl_crystal_density_diffrn 1.48
_exptl_crystal_density_meas 1.450(10)
_exptl_crystal_F_000 368
_cod_data_source_file al0543.cif
_cod_data_source_block al0543b
_cod_database_code 2100915

loop_
_space_group_symop_id
_space_group_symop_operation_xyz
1 x,y,z
2 -x,y+1/2,-z

loop_
_atom_site_label
_atom_site_fract_x
_atom_site_fract_y
_atom_site_fract_z
_atom_site_U_iso_or_equiv
N(1) .6703(4) .5482 .3121(2) .0307(5)
C(2) .4673(4) .6128(2) .3157(2) .0304(6)
C(3) .6131(4) .69160(10) .3257(2) .0237(5)
O(4) .8585(3) .69830(10) .3017(2) .0362(4)
N(5) .4453(3) .74980(10) .3633(2) .0251(4)
C(6) .5390(4) .82910(10) .3907(2) .0231(5)
C(7) .4913(4) .8546(2) .5457(2) .0261(5)
O(8) .3276(4) .81670(10) .6196(2) .0412(5)
O(9) .6176(4) .91440(10) .5853(2) .0355(5)
C(10) .3904(4) .88800(10) .2932(2) .0281(6)
C(11) .4373(4) .87550(10) .1380(2) .0276(5)
N(12) .6404(4) .9137(2) .0644(2) .0307(5)
C(13) .6240(5) .8938(2) -.0716(2) .0355(6)
N(14) .4208(4) .8435(2) -.0881(2) .0367(5)
C(15) .2993(5) .8306(2) .0418(2) .0354(6)
O(21) 1.0155(3) .52350(10) -.1637(2) .0360(4)
O(22) .9467(4) .5280(2) .0679(2) .0452(5)
C(23) .8888(4) .5490(2) -.0567(2) .0301(5)
C(24) .6542(4) .6068(2) -.0781(3) .0359(6)
C(25) .6400(5) .6428(2) -.2256(3) .0364(4)
C(26) .8736(4) .6985(2) -.2489(2) .0306(5)
O(27) 1.0070(4) .7270(2) -.1545(2) .0563(7)
O(28) .9236(5) .7133(2) -.3835(2) .0550(6)
O(W1) .0464(4) .5235(2) .5378(2) .0474(6)
H1N(1) .562(7) .502(2) .332(4) ?
H2N(1) .764(7) .551(2) .228(4) ?
H3N(1) .779(8) .555(3) .380(5) ?
H1C(2) .338(6) .604(2) .401(4) ?
H2C(2) .370(7) .614(2) .224(4) ?
H(N5) .265(7) .737(2) .374(4) ?
H(C6) .740(6) .831(2) .372(3) ?
H1C(10) .190(5) .883(2) .311(3) ?
H2C(10) .453(6) .944(2) .325(3) ?
H(N(12) .772(8) .949(3) .098(4) ?
H(C13) .744(7) .915(2) -.146(4) ?
H(N14) .370(8) .819(2) -.171(4) ?
H(C15) .145(7) .797(2) .056(4) ?
H1C(24) .683(7) .652(2) -.005(4) ?
H2C(24) .491(7) .581(2) -.056(4) ?
H1C(25) .631(7) .602(2) -.298(4) ?
H2C(25) .491(9) .671(3) -.240(5) ?
H(O28) .084(8) .747(3) .609(4) ?
H1W(1) .961(10) .031(4) .369(6) ?
H2W(1) .856(8) -.014(3) .486(4) ?

loop_
_geom_angle_atom_site_label_1
_geom_angle_atom_site_label_2
_geom_angle_atom_site_label_3
_geom_angle
N(1) C(2) C(3) 110.4(4)
C(2) C(3) N(5) 112.8(4)
C(3) N(5) C(6) 123.3(4)
N(5) C(6) C(10) 111.1(3)
C(6) C(7) O(9) 115.8(3)
C(6) C(1O) C(11) 114.3(3)
C(10) C(11) C(15) 130.7(4)
C(11) N(12) C(13) 109.0(4)
C(13) N(14) C(15) 109.1(4)
O(21) C(23) O(22) 122.5(4)
O(22) C(23) C(24) 118.1(3)
C(24) C(25) C(26) 111.3(3)
C(25) C(26) O(28) 114.2(4)
C(2) C(3) O(4) 121.7(4)
O(4) C(3) N(5) 125.5(4)
N(5) C(6) C(7) 112.4(3)
C(6) C(7) O(8) 119.0(3)
O(8) C(7) O(9) 125.2(3)
C(10) C(11) N(12) 122.7(3)
N(12) C(11) C(15) 106.6(3)
N(12) C(13) N(14) 108.6(3)
N(14) C(15) C(11) 106.6(4)
O(21) C(23) C(24) 119.3(3)
C(23) C(24) C(25) 114.3(4)
C(25) C(26) O(27) 123.7(4)
O(27) C(26) O(28) 122.1(5)

loop_
_geom_bond_atom_site_label_1
_geom_bond_atom_site_label_2
_geom_bond_distance
N(1) C(2) 1.481(4)
O(4) C(3) 1.222(3)
N(5) C(6) 1.450(3)
C(7) O(8) 1.243(3)
C(6) C(10) 1.537(3)
C(11) N(12) 1.376(4)
N(12) C(13) 1.324(3)
N(14) C(15) 1.379(3)
O(22) C(23) 1.254(3)
C(24) C(25) 1.516(4)
C(26) O(27) 1.197(3)
C(2) C(3) 1.524(4)
C(3) N(5) 1.335(3)
C(6) C(7) 1.540(3)
C(7) O(9) 1.247(4)
C(10) C(11) 1.494(3)
C(11) C(15) 1.357(3)
C(13) N(14) 1.316(4)
O(21) C(23) 1.262(3)
C(23) C(24) 1.520(4)
C(25) C(26) 1.500(4)
C(26) O(28) 1.315(3)
